data_7216325
loop_
_publ_author_name
'Hu, Chunhua'
'Li, Qi'
'Englert, Ulli'

_publ_section_title
;
 Structural trends in one and two dimensional coordination polymers of
 cadmium(ii) with halide bridges and pyridine-type ligands
;
_journal_issue 94
_journal_name_full CrystEngComm
_journal_page_first 519
_journal_paper_doi 10.1039/b314522k
_journal_volume 5
_journal_year 2003
_chemical_formula_sum 'C12 H14 Cd Cl2 N2'
_chemical_formula_weight 369.55
_chemical_name_common
;catena-(bis(mu-chloro)-bis(3-methylpyridine)-cadmium(ii))
(Compound 10)
;
_chemical_name_systematic
;
catena-[bis(\m-chloro)-bis(3-methylpyridine)-cadmium(ii)] (Compound 10)
;
_space_group_IT_number 14
_symmetry_cell_setting monoclinic
_symmetry_space_group_name_Hall '-P 2ybc'
_symmetry_space_group_name_H-M 'P 1 21/c 1'
_atom_sites_solution_hydrogens geom
_atom_sites_solution_primary direct
_atom_sites_solution_secondary difmap
_audit_creation_date 30-OCT-03
_audit_creation_method SHELXTL
_audit_update_record
;
?
;
_cell_angle_alpha 90.00
_cell_angle_beta 92.449(3)
_cell_angle_gamma 90.00
_cell_formula_units_Z 2
_cell_length_a 3.8726(5)
_cell_length_b 14.613(2)
_cell_length_c 11.8992(17)
_cell_measurement_reflns_used 6787
_cell_measurement_temperature 293(2)
_cell_measurement_theta_max 28.31
_cell_measurement_theta_min 2.21
_cell_volume 672.76(16)
_computing_cell_refinement 'SMART (Bruker, 2001)'
_computing_data_collection 'SMART (Bruker, 2001)'
_computing_data_reduction 'SAINT+ (Bruker, 1999)'
_computing_molecular_graphics 'PLATON (Spek, 2003)'
_computing_publication_material 'SHELXTL (Sheldrick, 1998)'
_computing_structure_refinement 'SHELXTL (Sheldrick, 1998)'
_computing_structure_solution 'SHELXTL (Sheldrick, 1998)'
_diffrn_ambient_temperature 293(2)
_diffrn_measured_fraction_theta_full 0.996
_diffrn_measured_fraction_theta_max 0.996
_diffrn_measurement_device_type 'Bruker SMART APEX CCD diffractometer'
_diffrn_measurement_method 'omega scans'
_diffrn_radiation_monochromator graphite
_diffrn_radiation_source 'fine-focus sealed tube'
_diffrn_radiation_type MoK\a
_diffrn_radiation_wavelength 0.71073
_diffrn_reflns_av_R_equivalents 0.0416
_diffrn_reflns_av_sigmaI/netI 0.0396
_diffrn_reflns_limit_h_max 5
_diffrn_reflns_limit_h_min -5
_diffrn_reflns_limit_k_max 19
_diffrn_reflns_limit_k_min -19
_diffrn_reflns_limit_l_max 15
_diffrn_reflns_limit_l_min -15
_diffrn_reflns_number 6787
_diffrn_reflns_theta_full 28.31
_diffrn_reflns_theta_max 28.31
_diffrn_reflns_theta_min 2.21
_diffrn_standards_decay_% 0
_exptl_absorpt_coefficient_mu 1.998
_exptl_absorpt_correction_T_max 1.000000
_exptl_absorpt_correction_T_min 0.821507
_exptl_absorpt_correction_type empirical
_exptl_absorpt_process_details 'SADABS (1996)'
_exptl_crystal_colour colourless
_exptl_crystal_density_diffrn 1.824
_exptl_crystal_density_method 'not measured'
_exptl_crystal_description needle
_exptl_crystal_F_000 364
_exptl_crystal_size_max 0.46
_exptl_crystal_size_mid 0.05
_exptl_crystal_size_min 0.04
_refine_diff_density_max 0.528
_refine_diff_density_min -0.368
_refine_diff_density_rms 0.091
_refine_ls_extinction_method none
_refine_ls_goodness_of_fit_ref 1.012
_refine_ls_hydrogen_treatment constr
_refine_ls_matrix_type full
_refine_ls_number_parameters 80
_refine_ls_number_reflns 1664
_refine_ls_number_restraints 0
_refine_ls_restrained_S_all 1.012
_refine_ls_R_factor_all 0.0443
_refine_ls_R_factor_gt 0.0301
_refine_ls_shift/su_max 0.005
_refine_ls_shift/su_mean 0.000
_refine_ls_structure_factor_coef Fsqd
_refine_ls_weighting_details 'calc w=1/[\s^2^(Fo^2^)+(0.0310P)^2^+0.0595P] where P=(Fo^2^+2Fc^2^)/3'
_refine_ls_weighting_scheme calc
_refine_ls_wR_factor_gt 0.0638
_refine_ls_wR_factor_ref 0.0678
_reflns_number_gt 1309
_reflns_number_total 1664
_reflns_threshold_expression >2sigma(I)
_cod_data_source_file b314522k.txt
_cod_data_source_block hc238
_cod_original_cell_volume 672.78(16)
_cod_original_sg_symbol_H-M P21/c
_cod_database_code 7216325

loop_
_symmetry_equiv_pos_as_xyz
'x, y, z'
'-x, y+1/2, -z+1/2'
'-x, -y, -z'
'x, -y-1/2, z-1/2'

loop_
_atom_site_label
_atom_site_type_symbol
_atom_site_fract_x
_atom_site_fract_y
_atom_site_fract_z
_atom_site_U_iso_or_equiv
_atom_site_adp_type
_atom_site_occupancy
_atom_site_symmetry_multiplicity
_atom_site_calc_flag
_atom_site_refinement_flags
Cd Cd 0.0000 0.0000 0.0000 0.02858(11) Uani 1 2 d S
Cl Cl -0.5206(2) -0.03369(6) -0.14804(6) 0.03288(17) Uani 1 1 d .
N N -0.0033(6) 0.15474(17) -0.0547(2) 0.0316(6) Uani 1 1 d .
C1 C 0.1275(8) 0.2207(2) 0.0123(3) 0.0343(7) Uani 1 1 d .
H1 H 0.2264 0.2028 0.0862 0.045 Uiso 1 1 calc R
C2 C 0.1324(9) 0.3124(2) -0.0159(3) 0.0382(7) Uani 1 1 d .
C3 C -0.0054(9) 0.3359(2) -0.1217(3) 0.0428(8) Uani 1 1 d .
H3 H -0.0051 0.3999 -0.1466 0.056 Uiso 1 1 calc R
C4 C -0.1422(9) 0.2688(2) -0.1914(3) 0.0438(8) Uani 1 1 d .
H4 H -0.2429 0.2848 -0.2658 0.057 Uiso 1 1 calc R
C5 C -0.1369(8) 0.1794(2) -0.1560(3) 0.0370(7) Uani 1 1 d .
H5 H -0.2340 0.1321 -0.2064 0.048 Uiso 1 1 calc R
C6 C 0.2818(10) 0.3830(2) 0.0642(3) 0.0519(10) Uani 1 1 d .
H6A H 0.0940 0.4183 0.0959 0.067 Uiso 1 1 calc R
H6B H 0.4331 0.4242 0.0239 0.067 Uiso 1 1 calc R
H6C H 0.4156 0.3525 0.1251 0.067 Uiso 1 1 calc R

loop_
_atom_site_aniso_label
_atom_site_aniso_U_11
_atom_site_aniso_U_22
_atom_site_aniso_U_33
_atom_site_aniso_U_23
_atom_site_aniso_U_13
_atom_site_aniso_U_12
Cd 0.02655(17) 0.02391(16) 0.03489(18) 0.00084(13) -0.00326(11) -0.00020(13)
Cl 0.0297(4) 0.0348(4) 0.0337(4) -0.0045(3) -0.0037(3) -0.0003(3)
N 0.0325(14) 0.0280(14) 0.0342(14) 0.0022(11) 0.0008(11) 0.0021(10)
C1 0.0325(16) 0.0320(17) 0.0380(18) 0.0032(13) -0.0034(13) -0.0002(13)
C2 0.0329(17) 0.0303(17) 0.052(2) 0.0015(14) 0.0035(14) 0.0021(14)
C3 0.043(2) 0.0318(18) 0.054(2) 0.0117(15) 0.0038(17) 0.0051(15)
C4 0.045(2) 0.043(2) 0.043(2) 0.0122(16) -0.0035(16) 0.0011(16)
C5 0.0388(18) 0.0382(18) 0.0337(17) 0.0018(14) -0.0034(14) 0.0008(14)
C6 0.054(2) 0.0328(19) 0.069(3) -0.0042(17) -0.001(2) -0.0020(16)

loop_
_atom_type_symbol
_atom_type_description
_atom_type_scat_dispersion_real
_atom_type_scat_dispersion_imag
_atom_type_scat_source
C C 0.0033 0.0016 'International Tables Vol C Tables 4.2.6.8 and 6.1.1.4'
H H 0.0000 0.0000 'International Tables Vol C Tables 4.2.6.8 and 6.1.1.4'
N N 0.0061 0.0033 'International Tables Vol C Tables 4.2.6.8 and 6.1.1.4'
Cl Cl 0.1484 0.1585 'International Tables Vol C Tables 4.2.6.8 and 6.1.1.4'
Cd Cd -0.8075 1.2024 'International Tables Vol C Tables 4.2.6.8 and 6.1.1.4'

loop_
_geom_angle_atom_site_label_1
_geom_angle_atom_site_label_2
_geom_angle_atom_site_label_3
_geom_angle
_geom_angle_site_symmetry_1
_geom_angle_site_symmetry_3
N Cd N 180.00(18) 3 .
N Cd Cl 89.45(6) 3 3_455
N Cd Cl 90.55(6) . 3_455
N Cd Cl 90.55(6) 3 1_655
N Cd Cl 89.45(6) . 1_655
Cl Cd Cl 180.00(2) 3_455 1_655
N Cd Cl 90.02(6) 3 .
N Cd Cl 89.98(6) . .
Cl Cd Cl 86.69(3) 3_455 .
Cl Cd Cl 93.31(3) 1_655 .
N Cd Cl 89.98(6) 3 3
N Cd Cl 90.02(6) . 3
Cl Cd Cl 93.31(3) 3_455 3
Cl Cd Cl 86.69(3) 1_655 3
Cl Cd Cl 180.00(3) . 3
Cd Cl Cd 93.31(3) 1_455 .
C1 N C5 117.7(3) . .
C1 N Cd 122.1(2) . .
C5 N Cd 120.3(2) . .
N C1 C2 124.3(3) . .
N C1 H1 117.8 . .
C2 C1 H1 117.8 . .
C1 C2 C3 116.8(3) . .
C1 C2 C6 121.4(3) . .
C3 C2 C6 121.8(3) . .
C4 C3 C2 119.5(3) . .
C4 C3 H3 120.2 . .
C2 C3 H3 120.2 . .
C5 C4 C3 119.6(3) . .
C5 C4 H4 120.2 . .
C3 C4 H4 120.2 . .
N C5 C4 122.1(3) . .
N C5 H5 118.9 . .
C4 C5 H5 118.9 . .
C2 C6 H6A 109.5 . .
C2 C6 H6B 109.5 . .
H6A C6 H6B 109.5 . .
C2 C6 H6C 109.5 . .
H6A C6 H6C 109.5 . .
H6B C6 H6C 109.5 . .

loop_
_geom_bond_atom_site_label_1
_geom_bond_atom_site_label_2
_geom_bond_distance
_geom_bond_site_symmetry_2
Cd N 2.353(2) 3
Cd N 2.353(2) .
Cd Cl 2.6593(8) 3_455
Cd Cl 2.6593(8) 1_655
Cd Cl 2.6658(8) .
Cd Cl 2.6658(8) 3
Cl Cd 2.6593(8) 1_455
N C1 1.336(4) .
N C5 1.341(4) .
C1 C2 1.382(4) .
C1 H1 0.9800 .
C2 C3 1.390(4) .
C2 C6 1.504(4) .
C3 C4 1.375(5) .
C3 H3 0.9800 .
C4 C5 1.373(4) .
C4 H4 0.9800 .
C5 H5 0.9800 .
C6 H6A 0.9801 .
C6 H6B 0.9801 .
C6 H6C 0.9801 .
